data_4302529
loop_
_publ_author_name
'Bo Li'
'Haitao Zhang'
'Lan Huynh'
'Chantal Diverchy'
'Sophie Hermans'
'Michel Devillers'
'Evgeny V. Dikarev'

_publ_section_title
;
Bismuth-Palladium Heterometallic Carboxylate as a Single-Source Precursor
for the Carbon-Supported Pd-Bi/C Catalysts
;
_journal_name_full 'Inorganic Chemistry'
_journal_page_first 6152
_journal_page_last 6158
_journal_paper_doi 10.1021/ic900505v
_journal_volume 48
_journal_year 2009
_chemical_formula_moiety
;
C10 Bi1 F15 O10 Pd1, 3(C4 H8 O)
;
_chemical_formula_sum 'C22 H24 Bi F15 O13 Pd'
_chemical_formula_weight 1096.79
_chemical_melting_point ?
_chemical_name_systematic
; 
 penta(trifluoroacetate)-tri(tetrahydrofuran)-palladium(II)-bismuth(III) 
;
_space_group_IT_number 4
_symmetry_cell_setting monoclinic
_symmetry_space_group_name_Hall 'P 2yb'
_symmetry_space_group_name_H-M 'P 1 21 1'
_atom_sites_solution_hydrogens geom
_atom_sites_solution_primary direct
_atom_sites_solution_secondary difmap
_audit_creation_method SHELXL-97
_cell_angle_alpha 90.00
_cell_angle_beta 95.018(4)
_cell_angle_gamma 90.00
_cell_formula_units_Z 2
_cell_length_a 8.780(2)
_cell_length_b 19.926(6)
_cell_length_c 10.043(3)
_cell_measurement_reflns_used 7813
_cell_measurement_temperature 173(2)
_cell_measurement_theta_max 25.02
_cell_measurement_theta_min 2.28
_cell_volume 1750.3(8)
_computing_cell_refinement 'SMART, SAINT'
_computing_data_collection SMART
_computing_data_reduction SAINT
_computing_molecular_graphics 'SHELXP-93 (Sheldrick, 1993)'
_computing_publication_material 'SHELXCIF-93 (Sheldrick, 1993)'
_computing_structure_refinement 'SHELXL-97 (Sheldrick, 1997)'
_computing_structure_solution 'SHELXS-97 (Sheldrick, 1990)'
_diffrn_ambient_temperature 173(2)
_diffrn_measured_fraction_theta_full 0.987
_diffrn_measured_fraction_theta_max 0.987
_diffrn_measurement_device_type 'Bruker SMART APEX CCD'
_diffrn_measurement_method '0.3 deg wide \w exposures'
_diffrn_radiation_monochromator graphite
_diffrn_radiation_source 'fine-focus sealed tube'
_diffrn_radiation_type MoK\a
_diffrn_radiation_wavelength 0.71073
_diffrn_reflns_av_R_equivalents 0.0227
_diffrn_reflns_av_sigmaI/netI 0.0716
_diffrn_reflns_limit_h_max 10
_diffrn_reflns_limit_h_min -10
_diffrn_reflns_limit_k_max 23
_diffrn_reflns_limit_k_min -23
_diffrn_reflns_limit_l_max 11
_diffrn_reflns_limit_l_min -11
_diffrn_reflns_number 10085
_diffrn_reflns_theta_full 25.00
_diffrn_reflns_theta_max 25.03
_diffrn_reflns_theta_min 2.04
_diffrn_standards_decay_% 0
_diffrn_standards_interval_count na
_diffrn_standards_interval_time na
_diffrn_standards_number 'none (area detector data)'
_exptl_absorpt_coefficient_mu 5.670
_exptl_absorpt_correction_T_max 0.6598
_exptl_absorpt_correction_T_min 0.2997
_exptl_absorpt_correction_type multi-scan
_exptl_absorpt_process_details
;
SADABS (Bruker-AXS 2003)
;
_exptl_crystal_colour orange
_exptl_crystal_density_diffrn 2.081
_exptl_crystal_density_meas ?
_exptl_crystal_density_method .
_exptl_crystal_description block
_exptl_crystal_F_000 1048
_exptl_crystal_size_max 0.28
_exptl_crystal_size_mid 0.20
_exptl_crystal_size_min 0.08
_refine_diff_density_max 1.200
_refine_diff_density_min -1.283
_refine_diff_density_rms 0.104
_refine_ls_abs_structure_details 'Flack H D (1983), Acta Cryst. A39, 876-881'
_refine_ls_abs_structure_Flack -0.014(4)
_refine_ls_extinction_coef noref
_refine_ls_extinction_method none
_refine_ls_goodness_of_fit_ref 0.950
_refine_ls_hydrogen_treatment noref
_refine_ls_matrix_type full
_refine_ls_number_parameters 496
_refine_ls_number_reflns 5511
_refine_ls_number_restraints 94
_refine_ls_restrained_S_all 0.965
_refine_ls_R_factor_all 0.0355
_refine_ls_R_factor_gt 0.0297
_refine_ls_shift/su_max 0.001
_refine_ls_shift/su_mean 0.000
_refine_ls_structure_factor_coef Fsqd
_refine_ls_weighting_details 'calc w=1/[\s^2^(Fo^2^)+(0.0000P)^2^+0.0000P] where P=(Fo^2^+2Fc^2^)/3'
_refine_ls_weighting_scheme calc
_refine_ls_wR_factor_gt 0.0660
_refine_ls_wR_factor_ref 0.0680
_reflns_number_gt 4967
_reflns_number_total 5511
_reflns_threshold_expression >2sigma(I)
_cod_data_source_file ic900505v_si_001_1.cif
_cod_data_source_block BiPd(O2CCF3)5(THF)3_(3)
_cod_depositor_comments
;
The following automatic conversions were performed:

'_chemical_melting_point' value 'not measured' was changed to '?' -
the value is undefined or not given.

Automatic conversion script
Id: cif_fix_values 1646 2011-03-28 12:23:43Z adriana 
;
_cod_original_cell_volume 1750.4(8)
_cod_original_sg_symbol_H-M 'P 21'
_cod_database_code 4302529

loop_
_symmetry_equiv_pos_as_xyz
'x, y, z'
'-x, y+1/2, -z'

loop_
_atom_site_label
_atom_site_type_symbol
_atom_site_fract_x
_atom_site_fract_y
_atom_site_fract_z
_atom_site_U_iso_or_equiv
_atom_site_adp_type
_atom_site_occupancy
_atom_site_symmetry_multiplicity
_atom_site_calc_flag
_atom_site_refinement_flags
_atom_site_disorder_assembly
_atom_site_disorder_group
Bi1 Bi 0.23645(3) 0.259550(16) 0.35201(2) 0.03366(8) Uani 1 1 d . A .
Pd1 Pd 0.15318(6) 0.33261(3) 0.06875(5) 0.03504(15) Uani 1 1 d . . .
O1 O 0.2279(6) 0.2528(3) -0.0309(5) 0.0440(13) Uani 1 1 d . A .
O2 O 0.3211(7) 0.1977(3) 0.1577(5) 0.0503(15) Uani 1 1 d . A .
O3 O 0.3600(6) 0.3745(3) 0.0767(5) 0.0454(13) Uani 1 1 d . . .
O4 O 0.4398(6) 0.3347(3) 0.2806(6) 0.0509(14) Uani 1 1 d . . .
O5 O 0.0783(6) 0.4153(3) 0.1563(6) 0.0447(13) Uani 1 1 d . B .
O6 O 0.0946(7) 0.3696(3) 0.3617(6) 0.0536(16) Uani 1 1 d . A .
O7 O -0.0573(6) 0.2932(3) 0.0516(6) 0.0449(14) Uani 1 1 d . C .
O8 O -0.0095(6) 0.2219(3) 0.2258(6) 0.0469(14) Uani 1 1 d . A .
O9 O 0.2463(7) 0.1385(3) 0.4018(7) 0.0559(16) Uani 1 1 d . A .
O10 O 0.4629(6) 0.1954(3) 0.4279(6) 0.0535(15) Uani 1 1 d . A .
C1 C 0.2897(9) 0.2042(4) 0.0361(8) 0.041(2) Uani 1 1 d . . .
C2 C 0.3384(10) 0.1459(4) -0.0524(9) 0.051(2) Uani 1 1 d D A 1
F1 F 0.2170(11) 0.1202(7) -0.1219(16) 0.056(3) Uiso 0.50 1 d PD A 1
F2 F 0.3985(19) 0.0944(6) 0.0241(11) 0.054(4) Uiso 0.50 1 d PD A 1
F3 F 0.4435(13) 0.1673(7) -0.1307(12) 0.050(3) Uiso 0.50 1 d PD A 1
F1X F 0.239(2) 0.1431(12) -0.1685(17) 0.052(6) Uiso 0.25 1 d PD A 2
F2X F 0.320(3) 0.0828(9) -0.005(3) 0.083(8) Uiso 0.25 1 d PD A 2
F3X F 0.467(2) 0.1473(16) -0.103(3) 0.087(12) Uiso 0.25 1 d PD A 2
F1Y F 0.214(2) 0.1056(11) -0.071(3) 0.064(8) Uiso 0.25 1 d PD A 3
F2Y F 0.448(2) 0.1045(10) 0.0137(19) 0.042(7) Uiso 0.25 1 d PD A 3
F3Y F 0.392(2) 0.1603(11) -0.1641(17) 0.050(3) Uiso 0.25 1 d PD A 3
C3 C 0.4521(9) 0.3669(4) 0.1809(9) 0.0399(19) Uani 1 1 d . . .
C4 C 0.6022(11) 0.4094(5) 0.1751(10) 0.055(2) Uani 1 1 d . . .
C5 C 0.0693(8) 0.4152(4) 0.2817(9) 0.041(2) Uani 1 1 d . . .
C6 C 0.0185(10) 0.4826(4) 0.3371(9) 0.054(2) Uani 1 1 d D B 1
F7 F -0.0754(16) 0.5146(6) 0.2491(12) 0.044(3) Uiso 0.50 1 d PD B 1
F8 F 0.1421(10) 0.5159(6) 0.3838(17) 0.048(3) Uiso 0.50 1 d PD B 1
F9 F -0.0672(18) 0.4707(6) 0.4448(13) 0.047(3) Uiso 0.50 1 d PD B 1
F7X F -0.109(2) 0.5107(13) 0.288(3) 0.070(10) Uiso 0.25 1 d PD B 2
F8X F 0.134(2) 0.5269(11) 0.322(3) 0.068(8) Uiso 0.25 1 d PD B 2
F9X F 0.010(4) 0.4824(14) 0.4700(16) 0.090(9) Uiso 0.25 1 d PD B 2
F7Y F -0.023(3) 0.5287(10) 0.2475(17) 0.047(6) Uiso 0.25 1 d PD B 3
F8Y F 0.115(2) 0.5079(10) 0.435(2) 0.042(6) Uiso 0.25 1 d PD B 3
F9Y F -0.103(3) 0.4727(15) 0.412(3) 0.073(12) Uiso 0.25 1 d PD B 3
C7 C -0.0883(8) 0.2463(4) 0.1312(8) 0.038(2) Uani 1 1 d . . .
C8 C -0.2462(10) 0.2147(5) 0.0954(9) 0.053(2) Uani 1 1 d D C 1
F10 F -0.3469(18) 0.2629(8) 0.051(2) 0.038(5) Uiso 0.40 1 d PD C 1
F11 F -0.2989(16) 0.1797(10) 0.1953(15) 0.040(3) Uiso 0.40 1 d PD C 1
F12 F -0.2320(19) 0.1712(10) -0.0109(19) 0.037(4) Uiso 0.40 1 d PD C 1
F10X F -0.347(2) 0.2508(11) 0.020(2) 0.059(8) Uiso 0.30 1 d PD C 2
F11X F -0.303(3) 0.2068(13) 0.2188(15) 0.079(9) Uiso 0.30 1 d PD C 2
F12X F -0.237(3) 0.1563(9) 0.034(2) 0.075(9) Uiso 0.30 1 d PD C 2
F10Y F -0.3658(18) 0.2550(9) 0.0829(17) 0.041(6) Uiso 0.30 1 d PD C 3
F11Y F -0.280(2) 0.1606(9) 0.1659(19) 0.057(7) Uiso 0.30 1 d PD C 3
F12Y F -0.248(3) 0.1856(13) -0.0339(17) 0.080(13) Uiso 0.30 1 d PD C 3
C9 C 0.3886(12) 0.1426(5) 0.4283(8) 0.052(2) Uani 1 1 d . . .
C10 C 0.4739(13) 0.0749(7) 0.4742(12) 0.086(4) Uani 1 1 d D D 1
F13 F 0.5918(14) 0.0682(6) 0.3953(13) 0.080(4) Uiso 0.60 1 d PD D 1
F14 F 0.3868(15) 0.0233(6) 0.4646(19) 0.078(4) Uiso 0.60 1 d PD D 1
F15 F 0.5432(15) 0.0864(6) 0.5982(10) 0.077(4) Uiso 0.60 1 d PD D 1
F13X F 0.627(2) 0.0821(15) 0.440(3) 0.060(7) Uiso 0.20 1 d PD D 2
F14X F 0.415(4) 0.0233(14) 0.418(3) 0.083(13) Uiso 0.20 1 d PD D 2
F15X F 0.490(4) 0.0739(16) 0.6074(16) 0.060(7) Uiso 0.20 1 d PD D 2
F13Y F 0.510(4) 0.0549(14) 0.3403(19) 0.067(7) Uiso 0.20 1 d PD D 3
F14Y F 0.390(3) 0.0295(12) 0.514(3) 0.047(8) Uiso 0.20 1 d PD D 3
F15Y F 0.611(3) 0.0822(16) 0.530(3) 0.078(4) Uiso 0.20 1 d PD D 3
O11 O 0.0568(7) 0.2382(3) 0.5225(6) 0.0529(16) Uani 1 1 d D . .
C14 C -0.0197(14) 0.1752(5) 0.5422(12) 0.079(3) Uani 1 1 d D F .
H14A H 0.0544 0.1378 0.5521 0.095 Uiso 1 1 calc R E 1
H14B H -0.0964 0.1654 0.4664 0.095 Uiso 1 1 calc R E 1
C13 C -0.096(4) 0.1863(13) 0.671(3) 0.103(11) Uiso 0.40 1 d PD F 1
H13A H -0.2050 0.1723 0.6581 0.123 Uiso 0.40 1 calc PR F 1
H13B H -0.0448 0.1590 0.7439 0.123 Uiso 0.40 1 calc PR F 1
C12 C -0.0874(16) 0.2505(8) 0.7021(14) 0.052(4) Uiso 0.60 1 d PD F 1
H12A H -0.0507 0.2550 0.7977 0.062 Uiso 0.60 1 calc PR F 1
H12B H -0.1908 0.2706 0.6894 0.062 Uiso 0.60 1 calc PR F 1
C11 C 0.013(3) 0.2870(8) 0.623(2) 0.067(7) Uiso 0.50 1 d PD F 1
H11A H 0.1046 0.3030 0.6791 0.081 Uiso 0.50 1 calc PR F 1
H11B H -0.0396 0.3262 0.5795 0.081 Uiso 0.50 1 calc PR F 1
C13X C -0.1564(18) 0.1918(8) 0.6165(18) 0.063(4) Uiso 0.60 1 d PD F 2
H13C H -0.2519 0.1847 0.5581 0.076 Uiso 0.60 1 calc PR F 2
H13D H -0.1588 0.1626 0.6960 0.076 Uiso 0.60 1 calc PR F 2
C12X C -0.144(3) 0.2558(14) 0.653(3) 0.085(8) Uiso 0.40 1 d PD F 2
H12C H -0.1095 0.2581 0.7498 0.102 Uiso 0.40 1 calc PR F 2
H12D H -0.2458 0.2773 0.6401 0.102 Uiso 0.40 1 calc PR F 2
C11X C -0.039(3) 0.2920(8) 0.579(2) 0.071(7) Uiso 0.50 1 d PD F 2
H11C H 0.0258 0.3224 0.6384 0.085 Uiso 0.50 1 calc PR F 2
H11D H -0.0933 0.3188 0.5071 0.085 Uiso 0.50 1 calc PR F 2
O12 O 0.3451(7) 0.3167(3) 0.5538(5) 0.0496(15) Uani 1 1 d D . .
C15 C 0.3787(15) 0.3907(5) 0.5720(10) 0.079(4) Uani 1 1 d D F .
H15A H 0.4158 0.4104 0.4903 0.094 Uiso 1 1 calc R . .
H15B H 0.2869 0.4156 0.5949 0.094 Uiso 1 1 calc R . .
C16 C 0.5010(14) 0.3914(6) 0.6857(11) 0.085(4) Uani 1 1 d D . .
H16A H 0.4969 0.4333 0.7382 0.102 Uiso 1 1 calc R F .
H16B H 0.6036 0.3873 0.6528 0.102 Uiso 1 1 calc R . .
C17 C 0.4652(15) 0.3312(7) 0.7686(11) 0.091(4) Uani 1 1 d D F .
H17A H 0.5599 0.3059 0.7951 0.109 Uiso 1 1 calc R G 1
H17B H 0.4197 0.3458 0.8506 0.109 Uiso 1 1 calc R G 1
C18 C 0.356(4) 0.2885(12) 0.6871(19) 0.095(11) Uiso 0.40 1 d PDU F 1
H18A H 0.3941 0.2417 0.6858 0.114 Uiso 0.40 1 calc PR F 1
H18B H 0.2553 0.2887 0.7236 0.114 Uiso 0.40 1 calc PR F 1
C18X C 0.420(2) 0.2808(6) 0.6668(12) 0.049(4) Uiso 0.60 1 d PDU F 2
H18C H 0.5108 0.2565 0.6400 0.059 Uiso 0.60 1 calc PR F 2
H18D H 0.3489 0.2478 0.7017 0.059 Uiso 0.60 1 calc PR F 2
O13 O 0.0863(7) 0.4197(3) -0.1581(7) 0.0628(17) Uani 1 1 d D J .
C22 C -0.0749(12) 0.4286(5) -0.1864(11) 0.072(3) Uani 1 1 d D . .
H22A H -0.1291 0.4139 -0.1091 0.086 Uiso 1 1 calc R H 1
H22B H -0.1121 0.4013 -0.2650 0.086 Uiso 1 1 calc R H 1
C19 C 0.1557(16) 0.4871(6) -0.1452(13) 0.089(4) Uani 1 1 d D . .
H19A H 0.1879 0.4976 -0.0505 0.107 Uiso 1 1 calc R I 1
H19B H 0.2455 0.4906 -0.1979 0.107 Uiso 1 1 calc R I 1
C20 C 0.033(2) 0.5323(11) -0.198(4) 0.106(10) Uiso 0.50 1 d PD J 1
H20A H 0.0247 0.5707 -0.1365 0.128 Uiso 0.50 1 calc PR J 1
H20B H 0.0570 0.5503 -0.2858 0.128 Uiso 0.50 1 calc PR J 1
C21 C -0.105(2) 0.4988(9) -0.213(3) 0.084(7) Uiso 0.50 1 d PD J 1
H21A H -0.1531 0.5047 -0.3054 0.100 Uiso 0.50 1 calc PR J 1
H21B H -0.1752 0.5168 -0.1501 0.100 Uiso 0.50 1 calc PR J 1
C20X C 0.024(2) 0.5321(10) -0.121(3) 0.093(8) Uiso 0.50 1 d PD J 2
H20C H 0.0352 0.5490 -0.0278 0.111 Uiso 0.50 1 calc PR J 2
H20D H 0.0215 0.5711 -0.1821 0.111 Uiso 0.50 1 calc PR J 2
C21X C -0.1108(19) 0.4965(8) -0.142(2) 0.064(6) Uiso 0.50 1 d PD J 2
H21C H -0.1803 0.5191 -0.2111 0.077 Uiso 0.50 1 calc PR J 2
H21D H -0.1625 0.4942 -0.0585 0.077 Uiso 0.50 1 calc PR J 2
F4 F 0.6413(7) 0.4169(4) 0.0544(6) 0.0833(19) Uani 1 1 d . . .
F5 F 0.7176(6) 0.3798(3) 0.2456(7) 0.0845(19) Uani 1 1 d . . .
F6 F 0.5804(7) 0.4683(3) 0.2294(8) 0.098(2) Uani 1 1 d . . .

loop_
_atom_site_aniso_label
_atom_site_aniso_U_11
_atom_site_aniso_U_22
_atom_site_aniso_U_33
_atom_site_aniso_U_23
_atom_site_aniso_U_13
_atom_site_aniso_U_12
Bi1 0.03180(13) 0.03402(14) 0.03452(13) 0.00010(17) -0.00070(9) 0.00129(18)
Pd1 0.0327(3) 0.0372(3) 0.0348(3) 0.0026(3) 0.0006(2) -0.0015(3)
O1 0.061(3) 0.036(3) 0.034(2) -0.009(3) -0.005(2) 0.004(3)
O2 0.058(4) 0.055(4) 0.037(3) -0.005(3) 0.003(3) 0.016(3)
O3 0.048(3) 0.043(3) 0.045(3) 0.008(3) -0.001(3) -0.004(3)
O4 0.043(3) 0.065(4) 0.045(3) 0.006(3) 0.005(3) -0.012(3)
O5 0.048(3) 0.040(3) 0.046(3) 0.009(3) 0.004(3) 0.009(3)
O6 0.067(4) 0.051(4) 0.042(3) -0.003(3) -0.001(3) 0.018(3)
O7 0.035(3) 0.053(3) 0.045(3) 0.005(3) -0.006(3) -0.008(2)
O8 0.042(3) 0.045(3) 0.052(3) 0.012(3) -0.010(3) -0.016(3)
O9 0.051(4) 0.046(4) 0.072(4) 0.011(3) 0.011(3) 0.006(3)
O10 0.045(3) 0.051(4) 0.062(4) -0.002(3) -0.008(3) 0.010(3)
C1 0.036(4) 0.043(5) 0.044(5) -0.010(4) 0.009(4) -0.010(4)
C2 0.059(6) 0.042(5) 0.051(5) 0.000(4) -0.001(4) -0.012(4)
C3 0.037(4) 0.037(5) 0.047(5) -0.007(4) 0.010(4) -0.003(4)
C4 0.050(6) 0.058(6) 0.059(6) 0.000(5) 0.013(5) -0.009(5)
C5 0.029(4) 0.039(5) 0.053(5) 0.000(4) -0.007(4) -0.005(3)
C6 0.056(6) 0.042(5) 0.062(6) -0.006(4) -0.012(5) 0.010(4)
C7 0.030(4) 0.041(6) 0.041(4) -0.001(4) -0.001(3) -0.005(3)
C8 0.044(5) 0.060(6) 0.054(5) 0.014(5) -0.001(4) 0.005(4)
C9 0.066(7) 0.052(6) 0.037(5) -0.003(4) 0.003(4) 0.011(5)
C10 0.060(7) 0.108(10) 0.089(9) -0.015(8) 0.007(6) 0.021(7)
O11 0.062(4) 0.036(3) 0.065(4) -0.010(2) 0.030(3) -0.010(2)
C14 0.098(8) 0.055(7) 0.094(8) -0.015(6) 0.054(7) -0.029(6)
O12 0.060(4) 0.044(4) 0.042(3) 0.007(3) -0.010(3) -0.009(3)
C15 0.120(10) 0.055(7) 0.056(6) -0.006(5) -0.021(6) -0.022(6)
C16 0.091(9) 0.086(9) 0.074(7) -0.002(7) -0.022(6) -0.019(7)
C17 0.112(10) 0.099(9) 0.058(6) -0.010(7) -0.025(6) -0.019(8)
O13 0.064(4) 0.055(4) 0.068(4) 0.004(3) -0.003(3) -0.001(3)
C22 0.063(7) 0.074(8) 0.076(7) 0.000(6) -0.003(5) 0.002(5)
C19 0.098(9) 0.068(8) 0.103(9) 0.019(7) 0.015(7) -0.034(7)
F4 0.067(4) 0.107(5) 0.078(4) 0.006(4) 0.019(3) -0.040(4)
F5 0.037(3) 0.107(5) 0.107(5) 0.011(4) -0.013(3) -0.024(3)
F6 0.077(4) 0.060(4) 0.159(7) -0.044(4) 0.021(4) -0.026(3)

loop_
_atom_type_symbol
_atom_type_description
_atom_type_scat_dispersion_real
_atom_type_scat_dispersion_imag
_atom_type_scat_source
C C 0.0033 0.0016 'International Tables Vol C Tables 4.2.6.8 and 6.1.1.4'
H H 0.0000 0.0000 'International Tables Vol C Tables 4.2.6.8 and 6.1.1.4'
O O 0.0106 0.0060 'International Tables Vol C Tables 4.2.6.8 and 6.1.1.4'
F F 0.0171 0.0103 'International Tables Vol C Tables 4.2.6.8 and 6.1.1.4'
Pd Pd -0.9988 1.0072 'International Tables Vol C Tables 4.2.6.8 and 6.1.1.4'
Bi Bi -4.1077 10.2566 'International Tables Vol C Tables 4.2.6.8 and 6.1.1.4'

loop_
_geom_angle_atom_site_label_1
_geom_angle_atom_site_label_2
_geom_angle_atom_site_label_3
_geom_angle
_geom_angle_site_symmetry_1
_geom_angle_site_symmetry_3
_geom_angle_publ_flag
O10 Bi1 O12 74.7(2) . . ?
O10 Bi1 O9 53.7(2) . . ?
O12 Bi1 O9 106.5(2) . . ?
O10 Bi1 O11 104.3(2) . . ?
O12 Bi1 O11 74.4(2) . . ?
O9 Bi1 O11 72.7(2) . . ?
O10 Bi1 O2 72.04(19) . . ?
O12 Bi1 O2 139.7(2) . . ?
O9 Bi1 O2 70.4(2) . . ?
O11 Bi1 O2 135.73(19) . . ?
O10 Bi1 O4 79.6(2) . . ?
O12 Bi1 O4 73.75(19) . . ?
O9 Bi1 O4 129.5(2) . . ?
O11 Bi1 O4 145.57(19) . . ?
O2 Bi1 O4 78.4(2) . . ?
O10 Bi1 O8 130.0(2) . . ?
O12 Bi1 O8 144.1(2) . . ?
O9 Bi1 O8 79.9(2) . . ?
O11 Bi1 O8 74.1(2) . . ?
O2 Bi1 O8 76.1(2) . . ?
O4 Bi1 O8 129.79(18) . . ?
O10 Bi1 O6 146.8(2) . . ?
O12 Bi1 O6 73.86(18) . . ?
O9 Bi1 O6 148.2(2) . . ?
O11 Bi1 O6 77.0(2) . . ?
O2 Bi1 O6 130.15(18) . . ?
O4 Bi1 O6 81.8(2) . . ?
O8 Bi1 O6 82.76(19) . . ?
O10 Bi1 Pd1 129.13(16) . . ?
O12 Bi1 Pd1 124.29(13) . . ?
O9 Bi1 Pd1 128.53(16) . . ?
O11 Bi1 Pd1 125.58(15) . . ?
O2 Bi1 Pd1 65.77(13) . . ?
O4 Bi1 Pd1 65.54(13) . . ?
O8 Bi1 Pd1 64.67(12) . . ?
O6 Bi1 Pd1 64.38(13) . . ?
O3 Pd1 O7 176.9(2) . . ?
O3 Pd1 O5 88.3(2) . . ?
O7 Pd1 O5 91.4(2) . . ?
O3 Pd1 O1 90.9(2) . . ?
O7 Pd1 O1 89.2(2) . . ?
O5 Pd1 O1 176.2(2) . . ?
O3 Pd1 O13 84.4(2) . . ?
O7 Pd1 O13 92.6(2) . . ?
O5 Pd1 O13 78.5(2) . . ?
O1 Pd1 O13 97.8(2) . . ?
O3 Pd1 Bi1 91.05(15) . . ?
O7 Pd1 Bi1 92.02(16) . . ?
O5 Pd1 Bi1 92.39(15) . . ?
O1 Pd1 Bi1 91.33(16) . . ?
O13 Pd1 Bi1 169.87(13) . . ?
C1 O1 Pd1 118.6(5) . . ?
C1 O2 Bi1 132.1(5) . . ?
C3 O3 Pd1 119.6(5) . . ?
C3 O4 Bi1 133.0(5) . . ?
C5 O5 Pd1 119.0(5) . . ?
C5 O6 Bi1 133.0(6) . . ?
C7 O7 Pd1 118.7(4) . . ?
C7 O8 Bi1 132.3(5) . . ?
C9 O9 Bi1 89.8(5) . . ?
C9 O10 Bi1 91.8(5) . . ?
O2 C1 O1 130.6(8) . . ?
O2 C1 C2 116.1(8) . . ?
O1 C1 C2 113.3(7) . . ?
F1 C2 F3 112.3(11) . . ?
F1 C2 F2 105.1(11) . . ?
F3 C2 F2 108.6(12) . . ?
F1 C2 C1 110.1(9) . . ?
F3 C2 C1 109.8(8) . . ?
F2 C2 C1 110.9(9) . . ?
O4 C3 O3 130.6(8) . . ?
O4 C3 C4 117.1(7) . . ?
O3 C3 C4 112.3(7) . . ?
F4 C4 F6 110.2(9) . . ?
F4 C4 F5 107.4(8) . . ?
F6 C4 F5 107.9(8) . . ?
F4 C4 C3 112.8(8) . . ?
F6 C4 C3 108.2(7) . . ?
F5 C4 C3 110.2(8) . . ?
O6 C5 O5 129.2(8) . . ?
O6 C5 C6 117.0(8) . . ?
O5 C5 C6 113.8(7) . . ?
F7 C6 F8 116.1(12) . . ?
F7 C6 F9 104.8(12) . . ?
F8 C6 F9 107.0(11) . . ?
F7 C6 C5 111.4(8) . . ?
F8 C6 C5 108.2(8) . . ?
F9 C6 C5 109.1(9) . . ?
O8 C7 O7 129.7(7) . . ?
O8 C7 C8 117.1(7) . . ?
O7 C7 C8 113.1(6) . . ?
F11 C8 F10 110.9(13) . . ?
F11 C8 F12 108.1(15) . . ?
F10 C8 F12 107.0(14) . . ?
F11 C8 C7 113.7(9) . . ?
F10 C8 C7 109.6(11) . . ?
F12 C8 C7 107.2(9) . . ?
O10 C9 O9 124.6(8) . . ?
O10 C9 C10 119.1(9) . . ?
O9 C9 C10 116.1(9) . . ?
F14 C10 F15 115.0(15) . . ?
F14 C10 F13 110.9(14) . . ?
F15 C10 F13 104.4(10) . . ?
F14 C10 C9 113.3(11) . . ?
F15 C10 C9 106.5(10) . . ?
F13 C10 C9 106.1(11) . . ?
C14 O11 C11 109.1(9) . . ?
C14 O11 C11X 106.7(9) . . ?
C14 O11 Bi1 125.4(5) . . ?
C11 O11 Bi1 125.5(7) . . ?
C11X O11 Bi1 123.5(8) . . ?
O11 C14 C13X 106.2(9) . . ?
O11 C14 C13 103.7(12) . . ?
C12 C13 C14 108.7(16) . . ?
C13 C12 C11 112.8(14) . . ?
C12 C11 O11 104.6(11) . . ?
C12X C13X C14 107.4(14) . . ?
C13X C12X C11X 112.3(16) . . ?
C12X C11X O11 104.1(13) . . ?
C18 O12 C15 105.7(10) . . ?
C18X O12 C15 108.5(7) . . ?
C18 O12 Bi1 125.2(8) . . ?
C18X O12 Bi1 122.4(6) . . ?
C15 O12 Bi1 127.8(5) . . ?
C16 C15 O12 102.7(8) . . ?
C15 C16 C17 104.1(9) . . ?
C18X C17 C16 102.6(9) . . ?
C18 C17 C16 108.0(10) . . ?
O12 C18 C17 106.1(13) . . ?
O12 C18X C17 106.5(9) . . ?
C22 O13 C19 107.3(8) . . ?
C22 O13 Pd1 111.2(6) . . ?
C19 O13 Pd1 115.1(6) . . ?
O13 C22 C21 108.6(10) . . ?
O13 C22 C21X 106.8(10) . . ?
C20 C19 O13 104.0(12) . . ?
O13 C19 C20X 103.8(11) . . ?
C21 C20 C19 110.6(17) . . ?
C20 C21 C22 107.8(16) . . ?
C21X C20X C19 109.3(16) . . ?
C20X C21X C22 108.5(15) . . ?

loop_
_geom_bond_atom_site_label_1
_geom_bond_atom_site_label_2
_geom_bond_distance
_geom_bond_site_symmetry_2
_geom_bond_publ_flag
Bi1 O10 2.430(5) . ?
Bi1 O12 2.444(5) . ?
Bi1 O9 2.463(6) . ?
Bi1 O11 2.464(6) . ?
Bi1 O2 2.476(5) . ?
Bi1 O4 2.484(6) . ?
Bi1 O8 2.520(5) . ?
Bi1 O6 2.528(6) . ?
Bi1 Pd1 3.2222(9) . ?
Pd1 O3 1.994(5) . ?
Pd1 O7 2.002(5) . ?
Pd1 O5 2.005(6) . ?
Pd1 O1 2.019(6) . ?
Pd1 O13 2.883(6) . ?
O1 C1 1.272(10) . ?
O2 C1 1.236(9) . ?
O3 C3 1.275(9) . ?
O4 C3 1.202(10) . ?
O5 C5 1.268(10) . ?
O6 C5 1.220(10) . ?
O7 C7 1.274(9) . ?
O8 C7 1.226(9) . ?
O9 C9 1.257(11) . ?
O10 C9 1.238(11) . ?
C1 C2 1.546(12) . ?
C2 F1 1.325(11) . ?
C2 F3 1.334(12) . ?
C2 F2 1.361(12) . ?
C3 C4 1.572(12) . ?
C4 F4 1.297(10) . ?
C4 F6 1.315(11) . ?
C4 F5 1.323(11) . ?
C5 C6 1.536(12) . ?
C6 F7 1.319(11) . ?
C6 F8 1.323(11) . ?
C6 F9 1.391(13) . ?
C7 C8 1.537(11) . ?
C8 F11 1.338(12) . ?
C8 F10 1.353(13) . ?
C8 F12 1.389(13) . ?
C9 C10 1.592(15) . ?
C10 F14 1.279(15) . ?
C10 F15 1.357(14) . ?
C10 F13 1.364(14) . ?
O11 C14 1.445(11) . ?
O11 C11 1.477(15) . ?
O11 C11X 1.504(16) . ?
C14 C13X 1.504(17) . ?
C14 C13 1.52(2) . ?
C13 C12 1.32(2) . ?
C12 C11 1.437(18) . ?
C13X C12X 1.33(2) . ?
C12X C11X 1.43(2) . ?
O12 C18 1.447(18) . ?
O12 C18X 1.450(12) . ?
O12 C15 1.512(11) . ?
C15 C16 1.498(13) . ?
C16 C17 1.509(16) . ?
C17 C18X 1.463(15) . ?
C17 C18 1.47(2) . ?
O13 C22 1.430(12) . ?
O13 C19 1.477(12) . ?
C22 C21 1.445(18) . ?
C22 C21X 1.467(18) . ?
C19 C20 1.47(2) . ?
C19 C20X 1.50(2) . ?
C20 C21 1.38(2) . ?
C20X C21X 1.38(2) . ?
